data_9011325
loop_
_publ_author_name
'Baikie, T.'
'Mercier, P. H. J.'
'Elcombe, M. M.'
'Kim, J. Y.'
'Le Page, Y.'
'Mitchell, L. D.'
'White, T. J.'
'Whitfield, P. S.'

_publ_section_title
;
 Triclinic apatites
;
_journal_issue 2
_journal_name_full 'Acta Crystallographica, Section B'
_journal_page_first 251
_journal_page_last 256
_journal_paper_doi 10.1107/S0108768106053316
_journal_volume 63
_journal_year 2007
_chemical_formula_structural Ca5V3O12F
_chemical_formula_sum 'Ca5 F O12 V3'
_space_group_IT_number 2
_symmetry_space_group_name_Hall '-P 1'
_symmetry_space_group_name_H-M 'P -1'
_cell_angle_alpha 90.637
_cell_angle_beta 89.172
_cell_angle_gamma 120.136
_cell_length_a 9.6987
_cell_length_b 9.6933
_cell_length_c 7.0170
_cell_formula_units_Z 2
_cell_volume 570.454
_exptl_crystal_density_diffrn 3.285
_cod_original_formula_sum 'Ca5 V3 O12 F'
_cod_database_code 9011325

loop_
_symmetry_equiv_pos_as_xyz
x,y,z
-x,-y,-z

loop_
_atom_site_label
_atom_site_fract_x
_atom_site_fract_y
_atom_site_fract_z
Ca1 0.24400 0.00400 0.25000
Ca2 0.00100 0.24500 0.26100
Ca3 0.76200 0.76900 0.24400
Ca4 0.33900 0.65400 0.00000
Ca5 0.33600 0.67700 0.49700
V1 0.39600 0.37300 0.25700
V2 0.63300 0.02600 0.24800
V3 0.97000 0.60200 0.24000
O1 0.31000 0.48600 0.26700
O2 0.51000 0.82700 0.24900
O3 0.17600 0.68900 0.23000
O4 0.60400 0.47400 0.27000
O5 0.52700 0.12900 0.22400
O6 0.87000 0.40400 0.27100
O7 0.34200 0.25600 0.06400
O8 0.76500 0.07400 0.07100
O9 0.90100 0.64700 0.04900
O10 0.66200 0.75800 0.55500
O11 0.26600 0.90300 0.55000
O12 0.06900 0.30800 0.57500
F 0.00600 0.00500 0.25200

_cod_duplicate_entry 2102794
